data_1507717
loop_
_publ_author_name
'Wang, Guowei'
'Wang, Baomin'
'Qi, Shuai'
'Zhao, Jinfeng'
'Zhou, Yuhan'
'Qu, Jingping'

_publ_section_title
;
 Highly Enantio- and Diastereoselective Vinylogous Aldol Reaction by
 LiCl-Assisted BINOL-Titanium Species.
;
_journal_issue 11
_journal_name_full 'Organic letters'
_journal_page_first 2734
_journal_page_last 2737
_journal_paper_doi 10.1021/ol300946j
_journal_volume 14
_journal_year 2012
_chemical_absolute_configuration RR
_chemical_formula_sum 'C13 H13 Br O3'
_chemical_formula_weight 297.14
_chemical_name_systematic
; 
 ? 
;
_space_group_IT_number 19
_symmetry_cell_setting orthorhombic
_symmetry_space_group_name_Hall 'P 2ac 2ab'
_symmetry_space_group_name_H-M 'P 21 21 21'
_atom_sites_solution_hydrogens geom
_atom_sites_solution_primary direct
_atom_sites_solution_secondary difmap
_audit_creation_method SHELXL-97
_cell_angle_alpha 90.00
_cell_angle_beta 90.00
_cell_angle_gamma 90.00
_cell_formula_units_Z 4
_cell_length_a 8.3264(4)
_cell_length_b 9.6521(5)
_cell_length_c 15.9753(9)
_cell_measurement_temperature 273(2)
_cell_volume 1283.89(12)
_computing_structure_refinement 'SHELXL-97 (Sheldrick, 1997)'
_computing_structure_solution 'SHELXS-97 (Sheldrick, 1990)'
_diffrn_ambient_temperature 273(2)
_diffrn_measured_fraction_theta_full 0.999
_diffrn_measured_fraction_theta_max 0.999
_diffrn_radiation_monochromator graphite
_diffrn_radiation_source 'fine-focus sealed tube'
_diffrn_radiation_type MoK\a
_diffrn_radiation_wavelength 0.71073
_diffrn_reflns_av_R_equivalents 0.0264
_diffrn_reflns_av_sigmaI/netI 0.0413
_diffrn_reflns_limit_h_max 9
_diffrn_reflns_limit_h_min -9
_diffrn_reflns_limit_k_max 10
_diffrn_reflns_limit_k_min -11
_diffrn_reflns_limit_l_max 18
_diffrn_reflns_limit_l_min -18
_diffrn_reflns_number 7722
_diffrn_reflns_theta_full 25.00
_diffrn_reflns_theta_max 25.00
_diffrn_reflns_theta_min 2.47
_exptl_absorpt_coefficient_mu 3.195
_exptl_absorpt_correction_T_max 0.7201
_exptl_absorpt_correction_T_min 0.4186
_exptl_absorpt_correction_type empirical
_exptl_absorpt_process_details SADABS
_exptl_crystal_density_diffrn 1.537
_exptl_crystal_density_method 'not measured'
_exptl_crystal_F_000 600
_exptl_crystal_size_max 0.33
_exptl_crystal_size_mid 0.13
_exptl_crystal_size_min 0.11
_refine_diff_density_max 0.266
_refine_diff_density_min -0.288
_refine_diff_density_rms 0.043
_refine_ls_abs_structure_details 'Flack H D (1983), Acta Cryst. A39, 876-881'
_refine_ls_abs_structure_Flack 0.012(11)
_refine_ls_extinction_method none
_refine_ls_goodness_of_fit_ref 1.021
_refine_ls_hydrogen_treatment 'riding mode'
_refine_ls_matrix_type full
_refine_ls_number_parameters 149
_refine_ls_number_reflns 2208
_refine_ls_number_restraints 0
_refine_ls_restrained_S_all 1.021
_refine_ls_R_factor_all 0.0382
_refine_ls_R_factor_gt 0.0293
_refine_ls_shift/su_max 0.000
_refine_ls_shift/su_mean 0.000
_refine_ls_structure_factor_coef Fsqd
_refine_ls_weighting_details 'calc w=1/[\s^2^(Fo^2^)+(0.0218P)^2^+0.2592P] where P=(Fo^2^+2Fc^2^)/3'
_refine_ls_weighting_scheme calc
_refine_ls_wR_factor_gt 0.0658
_refine_ls_wR_factor_ref 0.0684
_reflns_number_gt 1890
_reflns_number_total 2208
_reflns_threshold_expression >2sigma(I)
_cod_data_source_file ol300946j_si_002.cif
_cod_data_source_block 1
_cod_original_sg_symbol_H-M P212121
_cod_database_code 1507717

loop_
_symmetry_equiv_pos_as_xyz
'x, y, z'
'-x+1/2, -y, z+1/2'
'-x, y+1/2, -z+1/2'
'x+1/2, -y+1/2, -z'

loop_
_atom_site_label
_atom_site_type_symbol
_atom_site_fract_x
_atom_site_fract_y
_atom_site_fract_z
_atom_site_U_iso_or_equiv
_atom_site_adp_type
_atom_site_occupancy
_atom_site_symmetry_multiplicity
_atom_site_calc_flag
_atom_site_refinement_flags
Br1 Br 0.65847(5) 0.95410(4) 0.86645(2) 0.07488(15) Uani 1 1 d .
O2 O 0.0172(3) 0.7874(2) 0.62292(14) 0.0552(5) Uani 1 1 d .
O3 O -0.3100(3) 1.1060(2) 0.61422(15) 0.0688(7) Uani 1 1 d .
C7 C 0.0594(5) 1.1044(4) 0.6098(3) 0.0805(12) Uani 1 1 d .
H7A H 0.0128 1.1913 0.5935 0.121 Uiso 1 1 calc R
H7B H 0.0873 1.0524 0.5607 0.121 Uiso 1 1 calc R
H7C H 0.1541 1.1211 0.6425 0.121 Uiso 1 1 calc R
C13 C 0.1741(4) 0.9629(4) 0.81036(18) 0.0610(8) Uani 1 1 d .
H13A H 0.0815 0.9985 0.8348 0.073 Uiso 1 1 calc R
C5 C 0.0019(4) 0.8839(3) 0.69191(18) 0.0494(7) Uani 1 1 d .
H5A H -0.0754 0.8456 0.7319 0.059 Uiso 1 1 calc R
C12 C 0.3199(4) 0.9802(4) 0.84964(19) 0.0632(9) Uani 1 1 d .
H12A H 0.3260 1.0274 0.9003 0.076 Uiso 1 1 calc R
C4 C -0.0617(4) 1.0225(3) 0.66173(19) 0.0530(8) Uani 1 1 d .
H4A H -0.0897 1.0780 0.7110 0.064 Uiso 1 1 calc R
C3 C -0.2119(4) 0.9963(3) 0.61310(19) 0.0512(8) Uani 1 1 d .
C8 C 0.1639(4) 0.8931(3) 0.73484(16) 0.0489(7) Uani 1 1 d .
C11 C 0.4563(4) 0.9270(3) 0.81327(19) 0.0536(8) Uani 1 1 d .
O1 O -0.1051(3) 0.6792(2) 0.52098(14) 0.0660(6) Uani 1 1 d .
C2 C -0.2342(4) 0.8774(3) 0.57247(18) 0.0485(7) Uani 1 1 d .
H2A H -0.3316 0.8604 0.5459 0.058 Uiso 1 1 calc R
C9 C 0.3026(4) 0.8389(3) 0.70008(19) 0.0552(8) Uani 1 1 d .
H9A H 0.2972 0.7911 0.6496 0.066 Uiso 1 1 calc R
C1 C -0.1095(4) 0.7752(3) 0.56919(19) 0.0510(8) Uani 1 1 d .
C10 C 0.4473(4) 0.8549(4) 0.7392(2) 0.0592(9) Uani 1 1 d .
H10A H 0.5397 0.8172 0.7157 0.071 Uiso 1 1 calc R
C6 C -0.4546(5) 1.0987(4) 0.5643(2) 0.0746(11) Uiso 1 1 d .
H6A H -0.5136 1.1836 0.5698 0.112 Uiso 1 1 calc R
H6B H -0.5197 1.0228 0.5833 0.112 Uiso 1 1 calc R
H6C H -0.4265 1.0847 0.5066 0.112 Uiso 1 1 calc R

loop_
_atom_site_aniso_label
_atom_site_aniso_U_11
_atom_site_aniso_U_22
_atom_site_aniso_U_33
_atom_site_aniso_U_23
_atom_site_aniso_U_13
_atom_site_aniso_U_12
Br1 0.0665(2) 0.0845(3) 0.0736(2) 0.0018(2) -0.01485(19) -0.0050(2)
O2 0.0569(13) 0.0504(11) 0.0583(12) -0.0118(10) 0.0001(11) 0.0046(10)
O3 0.0742(16) 0.0498(11) 0.0825(16) -0.0126(11) -0.0210(13) 0.0114(12)
C7 0.093(3) 0.062(2) 0.087(3) 0.0206(19) -0.016(2) -0.024(2)
C13 0.0603(19) 0.0708(19) 0.0519(16) -0.0080(17) 0.0028(16) 0.011(2)
C5 0.0578(19) 0.0459(16) 0.0446(16) -0.0032(13) 0.0091(15) -0.0024(16)
C12 0.072(2) 0.069(2) 0.0478(16) -0.0093(14) -0.0063(17) 0.0091(19)
C4 0.062(2) 0.0440(16) 0.0527(17) -0.0078(14) 0.0002(15) -0.0021(15)
C3 0.059(2) 0.0444(15) 0.0508(16) 0.0001(12) 0.0008(15) 0.0016(14)
C8 0.0551(18) 0.0484(15) 0.0431(15) -0.0004(12) 0.0040(16) 0.0006(17)
C11 0.056(2) 0.0533(18) 0.0519(17) 0.0083(15) -0.0015(15) 0.0008(16)
O1 0.0678(16) 0.0629(14) 0.0673(14) -0.0268(12) 0.0028(11) -0.0017(12)
C2 0.0499(18) 0.0458(17) 0.0497(17) -0.0058(14) -0.0004(14) -0.0036(15)
C9 0.059(2) 0.0600(18) 0.0462(16) -0.0064(15) 0.0048(15) 0.0023(16)
C1 0.056(2) 0.0489(17) 0.0484(16) -0.0044(14) 0.0082(14) -0.0111(15)
C10 0.053(2) 0.071(2) 0.0532(18) -0.0039(17) 0.0081(16) 0.0051(18)

loop_
_atom_type_symbol
_atom_type_description
_atom_type_scat_dispersion_real
_atom_type_scat_dispersion_imag
_atom_type_scat_source
C C 0.0033 0.0016 'International Tables Vol C Tables 4.2.6.8 and 6.1.1.4'
H H 0.0000 0.0000 'International Tables Vol C Tables 4.2.6.8 and 6.1.1.4'
O O 0.0106 0.0060 'International Tables Vol C Tables 4.2.6.8 and 6.1.1.4'
Br Br -0.2901 2.4595 'International Tables Vol C Tables 4.2.6.8 and 6.1.1.4'

loop_
_geom_angle_atom_site_label_1
_geom_angle_atom_site_label_2
_geom_angle_atom_site_label_3
_geom_angle
C1 O2 C5 117.8(2)
C3 O3 C6 117.5(3)
C12 C13 C8 120.7(3)
O2 C5 C8 107.7(2)
O2 C5 C4 110.8(2)
C8 C5 C4 113.8(2)
C11 C12 C13 119.4(3)
C3 C4 C5 108.0(2)
C3 C4 C7 111.0(3)
C5 C4 C7 113.5(3)
C2 C3 O3 127.2(3)
C2 C3 C4 121.0(3)
O3 C3 C4 111.7(2)
C9 C8 C13 118.9(3)
C9 C8 C5 122.6(2)
C13 C8 C5 118.5(3)
C10 C11 C12 120.5(3)
C10 C11 Br1 120.1(3)
C12 C11 Br1 119.4(2)
C3 C2 C1 120.7(3)
C10 C9 C8 120.6(3)
O1 C1 O2 116.4(3)
O1 C1 C2 125.0(3)
O2 C1 C2 118.5(3)
C9 C10 C11 119.9(3)

loop_
_geom_bond_atom_site_label_1
_geom_bond_atom_site_label_2
_geom_bond_distance
Br1 C11 1.903(3)
O2 C1 1.365(4)
O2 C5 1.449(3)
O3 C3 1.337(4)
O3 C6 1.446(4)
C7 C4 1.526(5)
C13 C12 1.376(4)
C13 C8 1.384(4)
C5 C8 1.516(5)
C5 C4 1.517(4)
C12 C11 1.376(4)
C4 C3 1.494(4)
C3 C2 1.332(4)
C8 C9 1.384(4)
C11 C10 1.375(4)
O1 C1 1.205(4)
C2 C1 1.433(4)
C9 C10 1.366(5)

loop_
_cod_related_entry_id
_cod_related_entry_code
_cod_related_entry_database
1 30651908 ChemSpider
